data_6000465
loop_
_publ_author_name
'Kongshaug, K. O.'
'Fjellvag, H.'
'Lillerud, K. P.'

_publ_section_title
;
 Synthesis and characterization of the open-framework magnesium
 aluminophosphate UiO-28
;
_journal_name_full 'Journal of Materials Chemistry'
_journal_page_first 1242
_journal_page_last 1247
_journal_paper_doi 10.1039/b008728i
_journal_volume 11
_journal_year 2001
_chemical_formula_sum 'C4 H16 Al3 Mg N3 O17 P4'
_space_group_name_H-M_alt 'P b c m'
_cell_angle_alpha 90.000
_cell_angle_beta 90.000
_cell_angle_gamma 90.000
_cell_length_a 9.2769
_cell_length_b 14.7980
_cell_length_c 14.6110
_cell_volume 2005.79
_cod_database_code 6000465

loop_
_atom_site_label
_atom_site_fract_x
_atom_site_fract_y
_atom_site_fract_z
? ? ? ?
